data_2231037
loop_
_publ_author_name
'Gowda, B. Thimme'
'Foro, Sabine'
'Shakuntala, K.'

_publ_section_title
;
 Potassium <i>N</i>-bromo-2-methylbenzenesulfonamidate sesquihydrate
;
_journal_coeditor_code CI5191
_journal_issue 8
_journal_name_full 'Acta Crystallographica Section E'
_journal_page_first m1015
_journal_paper_doi 10.1107/S1600536811025153
_journal_volume 67
_journal_year 2011
_chemical_formula_iupac 'K +, C7 H7 Br N O2 S -, 1.5H2 O'
_chemical_formula_moiety 'K +, C7 H7 Br N O2 S -, 1.5(H2 O)'
_chemical_formula_sum 'C7 H10 Br K N O3.5 S'
_chemical_formula_weight 315.23
_chemical_name_systematic
;
Potassium <i>N</i>-bromo-2-methylbenzenesulfonamidate sesquihydrate
;
_space_group_IT_number 43
_symmetry_cell_setting orthorhombic
_symmetry_space_group_name_Hall 'F 2 -2d'
_symmetry_space_group_name_H-M 'F d d 2'
_atom_sites_solution_hydrogens geom
_atom_sites_solution_primary direct
_atom_sites_solution_secondary difmap
_audit_creation_method SHELXL-97
_cell_angle_alpha 90.00
_cell_angle_beta 90.00
_cell_angle_gamma 90.00
_cell_formula_units_Z 16
_cell_length_a 12.271(2)
_cell_length_b 55.017(6)
_cell_length_c 6.9040(10)
_cell_measurement_reflns_used 5298
_cell_measurement_temperature 293(2)
_cell_measurement_theta_max 27.88
_cell_measurement_theta_min 2.77
_cell_volume 4661.0(11)
_computing_cell_refinement
;
CrysAlis RED (Oxford Diffraction, 2009)
;
_computing_data_collection
;
CrysAlis CCD (Oxford Diffraction, 2009)
;
_computing_data_reduction
;
CrysAlis RED (Oxford Diffraction, 2009)
;
_computing_molecular_graphics 'PLATON (Spek, 2009)'
_computing_publication_material 'SHELXL97 (Sheldrick, 2008)'
_computing_structure_refinement 'SHELXL97 (Sheldrick, 2008)'
_computing_structure_solution 'SHELXS97 (Sheldrick, 2008)'
_diffrn_ambient_temperature 293(2)
_diffrn_measured_fraction_theta_full 0.999
_diffrn_measured_fraction_theta_max 0.999
_diffrn_measurement_device_type
;
Oxford Diffraction Xcalibur diffractometer with Sapphire CCD detector
;
_diffrn_measurement_method
;
Rotation method data acquisition using \w
;
_diffrn_radiation_monochromator graphite
_diffrn_radiation_source 'fine-focus sealed tube'
_diffrn_radiation_type MoK\a
_diffrn_radiation_wavelength 0.71073
_diffrn_reflns_av_R_equivalents 0.0471
_diffrn_reflns_av_sigmaI/netI 0.0476
_diffrn_reflns_limit_h_max 15
_diffrn_reflns_limit_h_min -15
_diffrn_reflns_limit_k_max 68
_diffrn_reflns_limit_k_min -61
_diffrn_reflns_limit_l_max 8
_diffrn_reflns_limit_l_min -8
_diffrn_reflns_number 7816
_diffrn_reflns_theta_full 26.37
_diffrn_reflns_theta_max 26.37
_diffrn_reflns_theta_min 2.96
_diffrn_standards_decay_% 0
_exptl_absorpt_coefficient_mu 4.051
_exptl_absorpt_correction_T_max 0.3762
_exptl_absorpt_correction_T_min 0.2810
_exptl_absorpt_correction_type multi-scan
_exptl_absorpt_process_details
;
(CrysAlis RED; Oxford Diffraction, 2009)
;
_exptl_crystal_colour yellow
_exptl_crystal_density_diffrn 1.797
_exptl_crystal_density_method 'not measured'
_exptl_crystal_description Prism
_exptl_crystal_F_000 2512
_exptl_crystal_size_max 0.42
_exptl_crystal_size_mid 0.42
_exptl_crystal_size_min 0.30
_refine_diff_density_max 0.684
_refine_diff_density_min -0.569
_refine_ls_abs_structure_details 'Flack (1983), 1060 Friedel pairs'
_refine_ls_abs_structure_Flack -0.002(14)
_refine_ls_extinction_method none
_refine_ls_goodness_of_fit_ref 1.134
_refine_ls_hydrogen_treatment mixed
_refine_ls_matrix_type full
_refine_ls_number_parameters 142
_refine_ls_number_reflns 2358
_refine_ls_number_restraints 4
_refine_ls_restrained_S_all 1.133
_refine_ls_R_factor_all 0.0549
_refine_ls_R_factor_gt 0.0482
_refine_ls_shift/su_max 0.002
_refine_ls_shift/su_mean 0.000
_refine_ls_structure_factor_coef Fsqd
_refine_ls_weighting_details 'calc w=1/[\s^2^(Fo^2^)+(0.0467P)^2^+17.9942P] where P=(Fo^2^+2Fc^2^)/3'
_refine_ls_weighting_scheme calc
_refine_ls_wR_factor_gt 0.1074
_refine_ls_wR_factor_ref 0.1121
_reflns_number_gt 2140
_reflns_number_total 2358
_reflns_threshold_expression I>2\s(I)
_cod_data_source_file ci5191.cif
_cod_data_source_block I
_cod_original_sg_symbol_Hall 'F 2 -2d '
_cod_original_sg_symbol_H-M 'F d d 2 '
_cod_database_code 2231037
_cod_database_fobs_code 2231037

loop_
_symmetry_equiv_pos_as_xyz
'x, y, z'
'-x, -y, z'
'-x+1/4, y+1/4, z+1/4'
'x+3/4, -y+3/4, z+1/4'
'x, y+1/2, z+1/2'
'-x, -y+1/2, z+1/2'
'-x+1/4, y+3/4, z+3/4'
'x+3/4, -y+5/4, z+3/4'
'x+1/2, y, z+1/2'
'-x+1/2, -y, z+1/2'
'-x+3/4, y+1/4, z+3/4'
'x+5/4, -y+3/4, z+3/4'
'x+1/2, y+1/2, z'
'-x+1/2, -y+1/2, z'
'-x+3/4, y+3/4, z+1/4'
'x+5/4, -y+5/4, z+1/4'

loop_
_atom_site_type_symbol
_atom_site_label
_atom_site_fract_x
_atom_site_fract_y
_atom_site_fract_z
_atom_site_U_iso_or_equiv
_atom_site_adp_type
_atom_site_calc_flag
_atom_site_refinement_flags
_atom_site_occupancy
_atom_site_symmetry_multiplicity
Br Br1 -0.06968(5) 0.066623(13) 0.49885(10) 0.0532(2) Uani d . 1 1
K K1 0.15329(9) -0.00653(2) 1.01716(18) 0.0354(3) Uani d . 1 1
S S1 0.09151(10) 0.04335(2) 0.73436(19) 0.0285(3) Uani d . 1 1
O O1 0.0096(3) 0.03331(7) 0.8626(6) 0.0411(10) Uani d . 1 1
O O2 0.1906(3) 0.02885(7) 0.7241(7) 0.0395(9) Uani d . 1 1
O O3 0.2761(4) -0.03137(8) 0.7404(8) 0.0441(10) Uani d D 1 1
H H31 0.234(5) -0.0403(11) 0.683(9) 0.053 Uiso d D 1 1
H H32 0.314(5) -0.0400(11) 0.807(9) 0.053 Uiso d D 1 1
O O4 0.0000 0.0000 1.3142(9) 0.0507(17) Uani d SD 1 2
H H41 0.031(6) 0.0087(12) 1.388(9) 0.061 Uiso d D 1 1
N N1 0.0555(3) 0.04649(9) 0.5166(7) 0.0361(11) Uani d . 1 1
C C1 0.1275(5) 0.07197(11) 0.8363(8) 0.0334(12) Uani d . 1 1
C C2 0.2037(4) 0.08730(11) 0.7475(11) 0.0401(13) Uani d . 1 1
C C3 0.2281(6) 0.10908(13) 0.8424(12) 0.0561(19) Uani d . 1 1
H H3 0.2786 0.1196 0.7877 0.067 Uiso calc R 1 1
C C4 0.1789(6) 0.11525(14) 1.0151(14) 0.070(2) Uani d . 1 1
H H4 0.1968 0.1298 1.0760 0.084 Uiso calc R 1 1
C C5 0.1040(7) 0.10007(15) 1.0968(12) 0.064(2) Uani d . 1 1
H H5 0.0700 0.1045 1.2120 0.077 Uiso calc R 1 1
C C6 0.0784(5) 0.07831(11) 1.0103(10) 0.0427(14) Uani d . 1 1
H H6 0.0284 0.0679 1.0680 0.051 Uiso calc R 1 1
C C7 0.2617(6) 0.08176(15) 0.5606(11) 0.0579(19) Uani d . 1 1
H H7A 0.2225 0.0889 0.4546 0.070 Uiso calc R 1 1
H H7B 0.2656 0.0645 0.5428 0.070 Uiso calc R 1 1
H H7C 0.3341 0.0884 0.5651 0.070 Uiso calc R 1 1

loop_
_atom_site_aniso_label
_atom_site_aniso_U_11
_atom_site_aniso_U_22
_atom_site_aniso_U_33
_atom_site_aniso_U_12
_atom_site_aniso_U_13
_atom_site_aniso_U_23
Br1 0.0458(3) 0.0596(4) 0.0542(4) 0.0077(3) -0.0059(3) 0.0155(4)
K1 0.0369(6) 0.0350(7) 0.0342(6) 0.0050(5) -0.0057(6) -0.0007(5)
S1 0.0349(6) 0.0215(6) 0.0292(6) 0.0011(5) 0.0023(6) 0.0019(5)
O1 0.047(2) 0.035(3) 0.041(2) -0.0050(19) 0.0112(18) 0.0067(19)
O2 0.044(2) 0.032(2) 0.043(2) 0.0123(18) 0.007(2) 0.008(2)
O3 0.054(2) 0.036(2) 0.042(2) 0.0000(19) -0.003(2) -0.002(2)
O4 0.078(5) 0.042(4) 0.032(3) -0.018(3) 0.000 0.000
N1 0.041(2) 0.037(3) 0.031(2) 0.006(2) -0.006(2) -0.008(2)
C1 0.038(3) 0.031(3) 0.031(3) 0.006(2) -0.009(2) 0.002(2)
C2 0.040(3) 0.032(3) 0.048(3) -0.001(2) -0.009(3) 0.005(3)
C3 0.063(4) 0.035(4) 0.070(5) -0.010(3) -0.023(4) 0.003(4)
C4 0.084(5) 0.044(5) 0.081(6) 0.001(4) -0.030(5) -0.024(4)
C5 0.089(6) 0.051(5) 0.053(4) 0.021(4) -0.011(4) -0.016(4)
C6 0.054(3) 0.042(3) 0.032(3) 0.012(3) -0.007(3) -0.011(3)
C7 0.065(4) 0.057(5) 0.051(4) -0.020(4) -0.001(3) 0.008(3)

loop_
_atom_type_symbol
_atom_type_description
_atom_type_scat_dispersion_real
_atom_type_scat_dispersion_imag
_atom_type_scat_source
C C 0.0033 0.0016 'International Tables Vol C Tables 4.2.6.8 and 6.1.1.4'
H H 0.0000 0.0000 'International Tables Vol C Tables 4.2.6.8 and 6.1.1.4'
Br Br -0.2901 2.4595 'International Tables Vol C Tables 4.2.6.8 and 6.1.1.4'
K K 0.2009 0.2494 'International Tables Vol C Tables 4.2.6.8 and 6.1.1.4'
N N 0.0061 0.0033 'International Tables Vol C Tables 4.2.6.8 and 6.1.1.4'
O O 0.0106 0.0060 'International Tables Vol C Tables 4.2.6.8 and 6.1.1.4'
S S 0.1246 0.1234 'International Tables Vol C Tables 4.2.6.8 and 6.1.1.4'

loop_
_geom_angle_atom_site_label_1
_geom_angle_atom_site_label_2
_geom_angle_atom_site_label_3
_geom_angle_site_symmetry_1
_geom_angle_site_symmetry_3
_geom_angle
O2 K1 O1 10 2 119.23(13)
O2 K1 O3 10 10 79.79(13)
O1 K1 O3 2 10 150.77(14)
O2 K1 O3 10 . 75.84(15)
O1 K1 O3 2 . 82.08(13)
O3 K1 O3 10 . 126.03(8)
O2 K1 O4 10 . 98.51(14)
O1 K1 O4 2 . 82.10(12)
O3 K1 O4 10 . 72.71(11)
O3 K1 O4 . . 157.69(11)
O2 K1 O2 10 . 125.18(8)
O1 K1 O2 2 . 102.19(14)
O3 K1 O2 10 . 80.10(15)
O3 K1 O2 . . 76.18(13)
O4 K1 O2 . . 122.68(10)
O2 K1 O1 10 . 159.94(13)
O1 K1 O1 2 . 79.85(15)
O3 K1 O1 10 . 80.21(13)
O3 K1 O1 . . 115.48(14)
O4 K1 O1 . . 76.89(11)
O2 K1 O1 . . 48.96(11)
O2 K1 S1 10 . 145.14(11)
O1 K1 S1 2 . 92.72(10)
O3 K1 S1 10 . 77.42(11)
O3 K1 S1 . . 96.92(11)
O4 K1 S1 . . 99.45(7)
O2 K1 S1 . . 24.37(8)
O1 K1 S1 . . 24.70(8)
O2 K1 H32 10 . 61.2(8)
O1 K1 H32 2 . 87.8(13)
O3 K1 H32 10 . 121.4(13)
O3 K1 H32 . . 15.0(7)
O4 K1 H32 . . 148.7(11)
O2 K1 H32 . . 88.3(10)
O1 K1 H32 . . 130.3(7)
S1 K1 H32 . . 110.6(9)
O2 K1 H41 10 . 91.7(14)
O1 K1 H41 2 . 96.7(8)
O3 K1 H41 10 . 58.6(8)
O3 K1 H41 . . 164.7(15)
O4 K1 H41 . . 14.6(7)
O2 K1 H41 . . 118.9(14)
O1 K1 H41 . . 79.1(15)
S1 K1 H41 . . 98.4(15)
H32 K1 H41 . . 150.4(17)
O1 S1 O2 . . 113.6(3)
O1 S1 N1 . . 115.5(3)
O2 S1 N1 . . 104.4(3)
O1 S1 C1 . . 105.5(3)
O2 S1 C1 . . 107.3(3)
N1 S1 C1 . . 110.4(3)
O1 S1 K1 . . 60.24(17)
O2 S1 K1 . . 53.75(17)
N1 S1 K1 . . 133.49(18)
C1 S1 K1 . . 115.16(18)
S1 O1 K1 . 2 164.2(3)
S1 O1 K1 . . 95.1(2)
K1 O1 K1 2 . 84.04(11)
S1 O2 K1 . 10_554 150.7(3)
S1 O2 K1 . . 101.9(2)
K1 O2 K1 10_554 . 100.39(12)
K1 O3 K1 10_554 . 100.59(15)
K1 O3 H31 10_554 . 113(5)
K1 O3 H31 . . 107(5)
K1 O3 H32 10_554 . 126(5)
K1 O3 H32 . . 102(5)
H31 O3 H32 . . 107(7)
K1 O4 K1 2 . 86.09(18)
K1 O4 H41 2 . 135(6)
K1 O4 H41 . . 103(6)
S1 N1 Br1 . . 110.7(3)
C6 C1 C2 . . 121.1(6)
C6 C1 S1 . . 117.2(5)
C2 C1 S1 . . 121.7(5)
C3 C2 C1 . . 117.0(7)
C3 C2 C7 . . 118.3(6)
C1 C2 C7 . . 124.7(6)
C4 C3 C2 . . 121.5(7)
C4 C3 H3 . . 119.2
C2 C3 H3 . . 119.2
C5 C4 C3 . . 120.1(7)
C5 C4 H4 . . 119.9
C3 C4 H4 . . 119.9
C4 C5 C6 . . 120.5(8)
C4 C5 H5 . . 119.7
C6 C5 H5 . . 119.7
C5 C6 C1 . . 119.7(7)
C5 C6 H6 . . 120.1
C1 C6 H6 . . 120.1
C2 C7 H7A . . 109.5
C2 C7 H7B . . 109.5
H7A C7 H7B . . 109.5
C2 C7 H7C . . 109.5
H7A C7 H7C . . 109.5
H7B C7 H7C . . 109.5

loop_
_geom_bond_atom_site_label_1
_geom_bond_atom_site_label_2
_geom_bond_site_symmetry_2
_geom_bond_distance
Br1 N1 . 1.897(4)
K1 O2 10 2.687(4)
K1 O1 2 2.703(4)
K1 O3 10 2.734(5)
K1 O3 . 2.791(5)
K1 O4 . 2.806(5)
K1 O2 . 2.845(4)
K1 O1 . 3.009(4)
K1 S1 . 3.4522(17)
K1 H32 . 3.06(7)
K1 H41 . 3.08(7)
S1 O1 . 1.448(4)
S1 O2 . 1.456(4)
S1 N1 . 1.577(5)
S1 C1 . 1.780(6)
O1 K1 2 2.703(4)
O2 K1 10_554 2.687(4)
O3 K1 10_554 2.734(5)
O3 H31 . 0.81(2)
O3 H32 . 0.81(2)
O4 K1 2 2.806(5)
O4 H41 . 0.80(2)
C1 C6 . 1.388(9)
C1 C2 . 1.401(8)
C2 C3 . 1.398(9)
C2 C7 . 1.505(10)
C3 C4 . 1.379(12)
C3 H3 . 0.93
C4 C5 . 1.364(12)
C4 H4 . 0.93
C5 C6 . 1.375(10)
C5 H5 . 0.93
C6 H6 . 0.93
C7 H7A . 0.96
C7 H7B . 0.96
C7 H7C . 0.96

loop_
_geom_hbond_atom_site_label_D
_geom_hbond_atom_site_label_H
_geom_hbond_atom_site_label_A
_geom_hbond_site_symmetry_A
_geom_hbond_distance_DH
_geom_hbond_distance_HA
_geom_hbond_distance_DA
_geom_hbond_angle_DHA
O3 H31 Br1 2 0.81(2) 2.79(2) 3.600(5) 173(7)
O3 H32 N1 10 0.81(2) 2.19(4) 2.933(7) 154(7)
O4 H41 N1 1_556 0.80(2) 2.28(5) 2.993(6) 149(8)

loop_
_geom_torsion_atom_site_label_1
_geom_torsion_atom_site_label_2
_geom_torsion_atom_site_label_3
_geom_torsion_atom_site_label_4
_geom_torsion_site_symmetry_1
_geom_torsion_site_symmetry_4
_geom_torsion
O2 K1 S1 O1 10 . -144.3(3)
O1 K1 S1 O1 2 . 58.28(18)
O3 K1 S1 O1 10 . -93.9(2)
O3 K1 S1 O1 . . 140.6(2)
O4 K1 S1 O1 . . -24.2(2)
O2 K1 S1 O1 . . 172.3(3)
O2 K1 S1 O2 10 . 43.4(2)
O1 K1 S1 O2 2 . -114.0(3)
O3 K1 S1 O2 10 . 93.8(3)
O3 K1 S1 O2 . . -31.7(3)
O4 K1 S1 O2 . . 163.5(3)
O1 K1 S1 O2 . . -172.3(3)
O2 K1 S1 N1 10 . 117.7(3)
O1 K1 S1 N1 2 . -39.8(3)
O3 K1 S1 N1 10 . 168.0(3)
O3 K1 S1 N1 . . 42.6(3)
O4 K1 S1 N1 . . -122.2(3)
O2 K1 S1 N1 . . 74.2(3)
O1 K1 S1 N1 . . -98.1(3)
O2 K1 S1 C1 10 . -50.1(3)
O1 K1 S1 C1 2 . 152.4(2)
O3 K1 S1 C1 10 . 0.2(2)
O3 K1 S1 C1 . . -125.3(2)
O4 K1 S1 C1 . . 70.0(2)
O2 K1 S1 C1 . . -93.6(3)
O1 K1 S1 C1 . . 94.1(3)
O2 S1 O1 K1 . 2 -79.2(10)
N1 S1 O1 K1 . 2 41.3(10)
C1 S1 O1 K1 . 2 163.5(9)
K1 S1 O1 K1 . 2 -86.0(9)
O2 S1 O1 K1 . . 6.8(3)
N1 S1 O1 K1 . . 127.3(2)
C1 S1 O1 K1 . . -110.5(2)
O2 K1 O1 S1 10 . 76.8(5)
O1 K1 O1 S1 2 . -120.32(14)
O3 K1 O1 S1 10 . 81.2(2)
O3 K1 O1 S1 . . -44.2(2)
O4 K1 O1 S1 . . 155.5(2)
O2 K1 O1 S1 . . -4.20(18)
O2 K1 O1 K1 10 2 -119.1(4)
O1 K1 O1 K1 2 2 43.81(17)
O3 K1 O1 K1 10 2 -114.72(14)
O3 K1 O1 K1 . 2 119.90(14)
O4 K1 O1 K1 . 2 -40.36(9)
O2 K1 O1 K1 . 2 159.9(2)
S1 K1 O1 K1 . 2 164.1(3)
O1 S1 O2 K1 . 10_554 131.3(5)
N1 S1 O2 K1 . 10_554 4.7(6)
C1 S1 O2 K1 . 10_554 -112.5(5)
K1 S1 O2 K1 . 10_554 138.6(6)
O1 S1 O2 K1 . . -7.3(3)
N1 S1 O2 K1 . . -133.9(2)
C1 S1 O2 K1 . . 108.9(2)
O2 K1 O2 S1 10 . -151.27(18)
O1 K1 O2 S1 2 . 69.0(3)
O3 K1 O2 S1 10 . -81.3(3)
O3 K1 O2 S1 . . 147.5(3)
O4 K1 O2 S1 . . -19.4(3)
O1 K1 O2 S1 . . 4.25(18)
O2 K1 O2 K1 10 10_554 48.0(2)
O1 K1 O2 K1 2 10_554 -91.81(15)
O3 K1 O2 K1 10 10_554 117.89(15)
O3 K1 O2 K1 . 10_554 -13.25(13)
O4 K1 O2 K1 . 10_554 179.83(12)
O1 K1 O2 K1 . 10_554 -156.5(2)
S1 K1 O2 K1 . 10_554 -160.8(3)
O2 K1 O3 K1 10 10_554 -119.35(16)
O1 K1 O3 K1 2 10_554 117.72(16)
O3 K1 O3 K1 10 10_554 -53.5(3)
O4 K1 O3 K1 . 10_554 162.9(3)
O2 K1 O3 K1 . 10_554 13.02(13)
O1 K1 O3 K1 . 10_554 42.99(18)
S1 K1 O3 K1 . 10_554 25.92(13)
O2 K1 O4 K1 10 2 -161.43(10)
O1 K1 O4 K1 2 2 -42.89(9)
O3 K1 O4 K1 10 2 122.12(11)
O3 K1 O4 K1 . 2 -88.1(4)
O2 K1 O4 K1 . 2 56.56(13)
O1 K1 O4 K1 . 2 38.46(9)
S1 K1 O4 K1 . 2 48.57(3)
O1 S1 N1 Br1 . . 57.7(3)
O2 S1 N1 Br1 . . -176.9(2)
C1 S1 N1 Br1 . . -61.9(3)
K1 S1 N1 Br1 . . 129.90(18)
O1 S1 C1 C6 . . 2.8(5)
O2 S1 C1 C6 . . -118.6(5)
N1 S1 C1 C6 . . 128.3(4)
K1 S1 C1 C6 . . -61.2(5)
O1 S1 C1 C2 . . -178.5(5)
O2 S1 C1 C2 . . 60.1(5)
N1 S1 C1 C2 . . -53.1(5)
K1 S1 C1 C2 . . 117.5(4)
C6 C1 C2 C3 . . 0.3(8)
S1 C1 C2 C3 . . -178.4(5)
C6 C1 C2 C7 . . 179.3(6)
S1 C1 C2 C7 . . 0.6(8)
C1 C2 C3 C4 . . -0.3(10)
C7 C2 C3 C4 . . -179.4(7)
C2 C3 C4 C5 . . -0.5(11)
C3 C4 C5 C6 . . 1.3(12)
C4 C5 C6 C1 . . -1.3(11)
C2 C1 C6 C5 . . 0.6(9)
S1 C1 C6 C5 . . 179.3(5)
